data_4317058
loop_
_publ_author_name
'William T. Eckenhoff'
'Tomislav Pintauer'

_publ_section_title
;
 Structural Comparison of Copper(I) and Copper(II) Complexes with
 Tris(2-pyridylmethyl)amine Ligand
;
_journal_name_full 'Inorganic Chemistry'
_journal_page_first 10617
_journal_page_last 10626
_journal_paper_doi 10.1021/ic1016142
_journal_volume 49
_journal_year 2010
_chemical_formula_moiety 'C24 H20 B, C18 H18 Cl Cu N4, C2 H3 N'
_chemical_formula_sum 'C44 H41 B Cl Cu N5'
_chemical_formula_weight 749.62
_chemical_name_systematic
; 
 ? 
;
_space_group_IT_number 14
_symmetry_cell_setting monoclinic
_symmetry_space_group_name_Hall '-P 2ybc'
_symmetry_space_group_name_H-M 'P 1 21/c 1'
_atom_sites_solution_hydrogens geom
_atom_sites_solution_primary direct
_atom_sites_solution_secondary difmap
_audit_creation_method SHELXL-97
_cell_angle_alpha 90.00
_cell_angle_beta 100.6670(10)
_cell_angle_gamma 90.00
_cell_formula_units_Z 4
_cell_length_a 14.1138(4)
_cell_length_b 17.7509(5)
_cell_length_c 15.0255(4)
_cell_measurement_reflns_used 9761
_cell_measurement_temperature 150(2)
_cell_measurement_theta_max 32.3305
_cell_measurement_theta_min 2.7245
_cell_volume 3699.33(18)
_computing_cell_refinement 'SAINT (Bruker, 1998)'
_computing_data_collection 'SMART (Bruker, 1998)'
_computing_data_reduction SAINT
_computing_molecular_graphics 'SHELXTL (Sheldrick, 2000)'
_computing_publication_material 'ORTEP-3 for Windows (Faruggia, 1997)'
_computing_structure_refinement 'SHELXL-97 (Sheldrick, 1997)'
_computing_structure_solution 'SHELXS-97 (Sheldrick, 1997)'
_diffrn_ambient_temperature 150(2)
_diffrn_measured_fraction_theta_full 0.945
_diffrn_measured_fraction_theta_max 0.945
_diffrn_measurement_device_type 'Bruker Smart ApexII'
_diffrn_measurement_method '\f and \w scans'
_diffrn_radiation_monochromator graphite
_diffrn_radiation_source 'fine-focus sealed tube'
_diffrn_radiation_type MoK\a
_diffrn_radiation_wavelength 0.71073
_diffrn_reflns_av_R_equivalents 0.0193
_diffrn_reflns_av_sigmaI/netI 0.0151
_diffrn_reflns_limit_h_max 20
_diffrn_reflns_limit_h_min -21
_diffrn_reflns_limit_k_max 26
_diffrn_reflns_limit_k_min -26
_diffrn_reflns_limit_l_max 22
_diffrn_reflns_limit_l_min -22
_diffrn_reflns_number 65281
_diffrn_reflns_theta_full 32.54
_diffrn_reflns_theta_max 32.54
_diffrn_reflns_theta_min 1.47
_diffrn_standards_interval_count 0
_diffrn_standards_interval_time 0
_diffrn_standards_number 12706
_exptl_absorpt_coefficient_mu 0.702
_exptl_absorpt_correction_T_max 0.8086
_exptl_absorpt_correction_T_min 0.7030
_exptl_absorpt_correction_type multi-scan
_exptl_absorpt_process_details 'SADABS (Sheldrick, 2002)'
_exptl_crystal_colour green
_exptl_crystal_density_diffrn 1.346
_exptl_crystal_density_method 'not measured'
_exptl_crystal_description rhomboid
_exptl_crystal_F_000 1564
_exptl_crystal_size_max 0.54
_exptl_crystal_size_mid 0.45
_exptl_crystal_size_min 0.32
_refine_diff_density_max 0.594
_refine_diff_density_min -0.360
_refine_diff_density_rms 0.112
_refine_ls_extinction_coef 0.0022(5)
_refine_ls_extinction_expression Fc^*^=kFc[1+0.001xFc^2^\l^3^/sin(2\q)]^-1/4^
_refine_ls_extinction_method SHELXL
_refine_ls_goodness_of_fit_ref 0.957
_refine_ls_hydrogen_treatment constr
_refine_ls_matrix_type full
_refine_ls_number_parameters 471
_refine_ls_number_reflns 12706
_refine_ls_number_restraints 0
_refine_ls_restrained_S_all 0.957
_refine_ls_R_factor_all 0.0395
_refine_ls_R_factor_gt 0.0331
_refine_ls_shift/su_max 0.002
_refine_ls_shift/su_mean 0.000
_refine_ls_structure_factor_coef Fsqd
_refine_ls_weighting_details 'calc w=1/[\s^2^(Fo^2^)+(0.1000P)^2^+0.4470P] where P=(Fo^2^+2Fc^2^)/3'
_refine_ls_weighting_scheme calc
_refine_ls_wR_factor_gt 0.1111
_refine_ls_wR_factor_ref 0.1210
_reflns_number_gt 11171
_reflns_number_total 12706
_reflns_threshold_expression >2sigma(I)
_cod_data_source_file ic1016142_si_002_08.cif
_cod_data_source_block '[Cu(TPMA)Cl][BPh4]'
_cod_original_sg_symbol_H-M 'P 21/c'
_cod_database_code 4317058

loop_
_symmetry_equiv_pos_as_xyz
'x, y, z'
'-x, y+1/2, -z+1/2'
'-x, -y, -z'
'x, -y-1/2, z-1/2'

loop_
_atom_site_label
_atom_site_type_symbol
_atom_site_fract_x
_atom_site_fract_y
_atom_site_fract_z
_atom_site_U_iso_or_equiv
_atom_site_adp_type
_atom_site_occupancy
_atom_site_symmetry_multiplicity
_atom_site_calc_flag
_atom_site_refinement_flags
_atom_site_disorder_assembly
_atom_site_disorder_group
Cu1 Cu 0.096150(8) 0.560391(7) 0.273577(8) 0.01833(5) Uani 1 1 d . . .
Cl1 Cl -0.041869(19) 0.507692(17) 0.20485(2) 0.02924(7) Uani 1 1 d . . .
N1 N 0.22337(6) 0.60821(5) 0.33734(6) 0.01764(15) Uani 1 1 d . . .
N4 N 0.11095(7) 0.50099(5) 0.39239(6) 0.02080(16) Uani 1 1 d . . .
N3 N 0.04704(7) 0.66936(5) 0.29101(6) 0.02275(17) Uani 1 1 d . . .
N2 N 0.17282(7) 0.54754(6) 0.17280(6) 0.02225(17) Uani 1 1 d . . .
C2 C 0.26870(8) 0.55628(6) 0.19969(7) 0.02027(18) Uani 1 1 d . . .
C8 C 0.18360(7) 0.52470(6) 0.45738(7) 0.01893(17) Uani 1 1 d . . .
C1 C 0.30175(7) 0.57203(6) 0.29892(7) 0.02136(18) Uani 1 1 d . . .
H1A H 0.3206 0.5252 0.3307 0.026 Uiso 1 1 calc R . .
H1B H 0.3575 0.6050 0.3072 0.026 Uiso 1 1 calc R . .
C14 C 0.11818(8) 0.71884(6) 0.31932(7) 0.02270(19) Uani 1 1 d . . .
C12 C 0.05784(10) 0.44174(7) 0.40961(9) 0.0293(2) Uani 1 1 d . . .
H12 H 0.0079 0.4251 0.3646 0.035 Uiso 1 1 calc R . .
C7 C 0.23480(8) 0.59498(6) 0.43638(7) 0.02163(18) Uani 1 1 d . . .
H7A H 0.2093 0.6379 0.4643 0.026 Uiso 1 1 calc R . .
H7B H 0.3028 0.5907 0.4622 0.026 Uiso 1 1 calc R . .
C13 C 0.21812(8) 0.69018(6) 0.31749(8) 0.02235(19) Uani 1 1 d . . .
H13A H 0.2340 0.6993 0.2583 0.027 Uiso 1 1 calc R . .
H13B H 0.2645 0.7168 0.3622 0.027 Uiso 1 1 calc R . .
C9 C 0.20595(9) 0.48953(7) 0.54113(8) 0.0253(2) Uani 1 1 d . . .
H9 H 0.2572 0.5064 0.5846 0.030 Uiso 1 1 calc R . .
C3 C 0.33222(9) 0.54818(7) 0.14003(8) 0.0266(2) Uani 1 1 d . . .
H3 H 0.3982 0.5546 0.1597 0.032 Uiso 1 1 calc R . .
C18 C -0.04510(9) 0.69131(8) 0.28379(9) 0.0316(2) Uani 1 1 d . . .
H18 H -0.0942 0.6572 0.2630 0.038 Uiso 1 1 calc R . .
C15 C 0.09942(11) 0.79207(6) 0.34351(9) 0.0329(3) Uani 1 1 d . . .
H15 H 0.1496 0.8255 0.3635 0.039 Uiso 1 1 calc R . .
C10 C 0.15076(11) 0.42903(8) 0.55885(9) 0.0332(3) Uani 1 1 d . . .
H10 H 0.1640 0.4049 0.6147 0.040 Uiso 1 1 calc R . .
C4 C 0.29552(9) 0.53031(8) 0.05056(8) 0.0316(2) Uani 1 1 d . . .
H4 H 0.3368 0.5239 0.0096 0.038 Uiso 1 1 calc R . .
C5 C 0.19696(10) 0.52210(9) 0.02253(9) 0.0341(3) Uani 1 1 d . . .
H5 H 0.1711 0.5106 -0.0374 0.041 Uiso 1 1 calc R . .
C11 C 0.07508(11) 0.40464(8) 0.49216(9) 0.0358(3) Uani 1 1 d . . .
H11 H 0.0368 0.3642 0.5028 0.043 Uiso 1 1 calc R . .
C17 C -0.06868(11) 0.76360(9) 0.30651(11) 0.0424(3) Uani 1 1 d . . .
H17 H -0.1329 0.7779 0.3012 0.051 Uiso 1 1 calc R . .
C6 C 0.13771(9) 0.53130(8) 0.08556(8) 0.0307(2) Uani 1 1 d . . .
H6 H 0.0714 0.5261 0.0669 0.037 Uiso 1 1 calc R . .
C16 C 0.00418(13) 0.81421(8) 0.33711(11) 0.0432(3) Uani 1 1 d . . .
H16 H -0.0104 0.8628 0.3533 0.052 Uiso 1 1 calc R . .
C37 C 0.48794(7) 0.39912(6) 0.30685(7) 0.02001(18) Uani 1 1 d . . .
C25 C 0.55613(7) 0.36573(5) 0.15862(7) 0.01820(17) Uani 1 1 d . . .
C21 C 0.71947(8) 0.58353(7) 0.18772(8) 0.0257(2) Uani 1 1 d . . .
H21 H 0.7670 0.5928 0.1538 0.031 Uiso 1 1 calc R . .
C31 C 0.67143(7) 0.35182(5) 0.32081(7) 0.01798(17) Uani 1 1 d . . .
C19 C 0.61844(7) 0.49155(5) 0.25010(7) 0.01823(17) Uani 1 1 d . . .
C20 C 0.68969(7) 0.50994(6) 0.19914(7) 0.02107(18) Uani 1 1 d . . .
H20 H 0.7181 0.4711 0.1719 0.025 Uiso 1 1 calc R . .
C32 C 0.64814(8) 0.29000(6) 0.37138(7) 0.02171(18) Uani 1 1 d . . .
H32 H 0.5836 0.2813 0.3733 0.026 Uiso 1 1 calc R . .
C35 C 0.84034(7) 0.31193(6) 0.36764(8) 0.02269(19) Uani 1 1 d . . .
H35 H 0.9050 0.3198 0.3655 0.027 Uiso 1 1 calc R . .
C30 C 0.51880(8) 0.40789(6) 0.08101(7) 0.02281(19) Uani 1 1 d . . .
H30 H 0.5179 0.4601 0.0857 0.027 Uiso 1 1 calc R . .
C33 C 0.71691(9) 0.24100(6) 0.41884(8) 0.0241(2) Uani 1 1 d . . .
H33 H 0.6976 0.2013 0.4518 0.029 Uiso 1 1 calc R . .
C34 C 0.81412(8) 0.25148(6) 0.41692(8) 0.0242(2) Uani 1 1 d . . .
H34 H 0.8605 0.2189 0.4478 0.029 Uiso 1 1 calc R . .
C36 C 0.77070(7) 0.36092(6) 0.32135(7) 0.01999(17) Uani 1 1 d . . .
H36 H 0.7907 0.4011 0.2897 0.024 Uiso 1 1 calc R . .
C26 C 0.55576(8) 0.28734(6) 0.14577(8) 0.02254(19) Uani 1 1 d . . .
H26 H 0.5802 0.2567 0.1949 0.027 Uiso 1 1 calc R . .
C24 C 0.57882(8) 0.55366(6) 0.28876(8) 0.0232(2) Uani 1 1 d . . .
H24 H 0.5316 0.5449 0.3233 0.028 Uiso 1 1 calc R . .
C29 C 0.48297(8) 0.37501(7) -0.00286(8) 0.0254(2) Uani 1 1 d . . .
H29 H 0.4589 0.4052 -0.0524 0.030 Uiso 1 1 calc R . .
C38 C 0.49156(9) 0.41696(7) 0.39876(8) 0.0275(2) Uani 1 1 d . . .
H38 H 0.5493 0.4344 0.4326 0.033 Uiso 1 1 calc R . .
C28 C 0.48324(8) 0.29720(7) -0.01230(8) 0.0264(2) Uani 1 1 d . . .
H28 H 0.4590 0.2748 -0.0678 0.032 Uiso 1 1 calc R . .
C42 C 0.39804(8) 0.37568(7) 0.26016(9) 0.0292(2) Uani 1 1 d . . .
H42 H 0.3911 0.3646 0.1988 0.035 Uiso 1 1 calc R . .
C22 C 0.67816(9) 0.64314(6) 0.22705(9) 0.0301(2) Uani 1 1 d . . .
H22 H 0.6977 0.6924 0.2196 0.036 Uiso 1 1 calc R . .
C27 C 0.52035(9) 0.25347(7) 0.06270(8) 0.0277(2) Uani 1 1 d . . .
H27 H 0.5215 0.2013 0.0574 0.033 Uiso 1 1 calc R . .
C39 C 0.41188(10) 0.40946(8) 0.44127(9) 0.0344(3) Uani 1 1 d . . .
H39 H 0.4175 0.4216 0.5022 0.041 Uiso 1 1 calc R . .
C40 C 0.32499(11) 0.38411(7) 0.39299(12) 0.0384(3) Uani 1 1 d . . .
H40 H 0.2722 0.3779 0.4212 0.046 Uiso 1 1 calc R . .
C23 C 0.60755(9) 0.62799(7) 0.27737(9) 0.0302(2) Uani 1 1 d . . .
H23 H 0.5791 0.6673 0.3037 0.036 Uiso 1 1 calc R . .
C41 C 0.31782(10) 0.36813(8) 0.30210(12) 0.0411(3) Uani 1 1 d . . .
H41 H 0.2592 0.3522 0.2684 0.049 Uiso 1 1 calc R . .
B1 B 0.58492(8) 0.40358(6) 0.25999(8) 0.01759(18) Uani 1 1 d . . .
C43 C 0.85427(15) 0.79996(14) 0.51780(14) 0.0593(5) Uani 1 1 d . . .
N5 N 0.93215(17) 0.8038(2) 0.54963(19) 0.1157(12) Uani 1 1 d . . .
C44 C 0.75420(15) 0.79387(17) 0.47657(19) 0.0741(7) Uani 1 1 d . . .
H44A H 0.7178 0.7775 0.5210 0.111 Uiso 1 1 calc R . .
H44B H 0.7471 0.7580 0.4280 0.111 Uiso 1 1 calc R . .
H44C H 0.7309 0.8421 0.4532 0.111 Uiso 1 1 calc R . .

loop_
_atom_site_aniso_label
_atom_site_aniso_U_11
_atom_site_aniso_U_22
_atom_site_aniso_U_33
_atom_site_aniso_U_23
_atom_site_aniso_U_13
_atom_site_aniso_U_12
Cu1 0.01617(7) 0.02082(8) 0.01645(8) -0.00097(4) -0.00100(5) -0.00122(4)
Cl1 0.02017(12) 0.03541(14) 0.02853(14) -0.00249(10) -0.00495(10) -0.00523(9)
N1 0.0183(3) 0.0187(3) 0.0152(4) -0.0011(3) 0.0013(3) -0.0005(3)
N4 0.0207(4) 0.0223(4) 0.0180(4) 0.0005(3) -0.0002(3) -0.0022(3)
N3 0.0226(4) 0.0236(4) 0.0222(4) 0.0021(3) 0.0044(3) 0.0045(3)
N2 0.0196(4) 0.0291(4) 0.0171(4) -0.0026(3) 0.0006(3) -0.0006(3)
C2 0.0195(4) 0.0227(4) 0.0177(4) -0.0006(3) 0.0013(4) 0.0022(3)
C8 0.0202(4) 0.0204(4) 0.0156(4) -0.0015(3) 0.0016(3) 0.0010(3)
C1 0.0173(4) 0.0269(4) 0.0183(4) -0.0017(4) -0.0007(3) 0.0017(3)
C14 0.0305(5) 0.0189(4) 0.0200(5) 0.0024(3) 0.0082(4) 0.0019(4)
C12 0.0300(6) 0.0299(5) 0.0262(6) 0.0045(4) 0.0006(5) -0.0086(4)
C7 0.0238(4) 0.0240(4) 0.0155(4) -0.0028(3) -0.0007(3) -0.0042(3)
C13 0.0248(5) 0.0190(4) 0.0235(5) -0.0001(3) 0.0053(4) -0.0031(3)
C9 0.0297(5) 0.0280(5) 0.0165(4) 0.0001(4) -0.0002(4) 0.0020(4)
C3 0.0226(5) 0.0351(5) 0.0225(5) -0.0016(4) 0.0051(4) 0.0025(4)
C18 0.0252(5) 0.0374(6) 0.0326(6) 0.0046(5) 0.0063(4) 0.0102(4)
C15 0.0489(7) 0.0196(5) 0.0341(6) 0.0006(4) 0.0180(6) 0.0014(4)
C10 0.0419(7) 0.0346(6) 0.0221(5) 0.0089(4) 0.0033(5) -0.0004(5)
C4 0.0330(6) 0.0420(6) 0.0210(5) -0.0027(5) 0.0081(4) 0.0033(5)
C5 0.0355(6) 0.0485(7) 0.0176(5) -0.0062(5) 0.0031(4) -0.0007(5)
C11 0.0423(7) 0.0338(6) 0.0304(6) 0.0098(5) 0.0047(5) -0.0095(5)
C17 0.0413(7) 0.0404(7) 0.0479(8) 0.0078(6) 0.0147(6) 0.0213(6)
C6 0.0249(5) 0.0470(7) 0.0185(5) -0.0056(5) -0.0006(4) -0.0020(5)
C16 0.0608(9) 0.0265(6) 0.0484(8) 0.0057(5) 0.0263(7) 0.0169(6)
C37 0.0199(4) 0.0199(4) 0.0205(5) 0.0008(3) 0.0045(3) 0.0017(3)
C25 0.0158(4) 0.0204(4) 0.0183(4) -0.0011(3) 0.0031(3) -0.0007(3)
C21 0.0226(5) 0.0250(5) 0.0270(5) 0.0050(4) -0.0020(4) -0.0030(4)
C31 0.0198(4) 0.0181(4) 0.0155(4) -0.0017(3) 0.0020(3) 0.0001(3)
C19 0.0171(4) 0.0196(4) 0.0162(4) -0.0007(3) -0.0016(3) 0.0015(3)
C20 0.0209(4) 0.0209(4) 0.0202(5) 0.0014(3) 0.0007(3) 0.0002(3)
C32 0.0223(4) 0.0215(4) 0.0213(5) 0.0012(3) 0.0040(4) -0.0003(3)
C35 0.0194(4) 0.0241(4) 0.0231(5) -0.0030(4) 0.0001(4) 0.0019(3)
C30 0.0246(5) 0.0230(4) 0.0195(5) -0.0003(3) 0.0006(4) -0.0030(3)
C33 0.0316(5) 0.0199(4) 0.0204(5) 0.0024(3) 0.0034(4) 0.0022(4)
C34 0.0278(5) 0.0226(4) 0.0200(5) -0.0013(4) -0.0012(4) 0.0063(4)
C36 0.0200(4) 0.0202(4) 0.0191(4) -0.0008(3) 0.0018(3) -0.0005(3)
C26 0.0232(4) 0.0209(4) 0.0225(5) -0.0028(3) 0.0017(4) 0.0025(3)
C24 0.0219(4) 0.0223(4) 0.0238(5) -0.0036(4) -0.0003(4) 0.0032(3)
C29 0.0237(5) 0.0333(5) 0.0177(5) 0.0001(4) 0.0000(4) -0.0026(4)
C38 0.0266(5) 0.0364(6) 0.0199(5) 0.0045(4) 0.0050(4) 0.0103(4)
C28 0.0220(5) 0.0353(5) 0.0209(5) -0.0098(4) 0.0014(4) 0.0006(4)
C42 0.0222(5) 0.0299(5) 0.0369(6) -0.0124(5) 0.0090(4) -0.0055(4)
C22 0.0300(5) 0.0195(4) 0.0358(6) 0.0014(4) -0.0067(5) -0.0034(4)
C27 0.0281(5) 0.0254(5) 0.0279(5) -0.0092(4) 0.0006(4) 0.0034(4)
C39 0.0433(7) 0.0357(6) 0.0292(6) 0.0117(5) 0.0199(5) 0.0178(5)
C40 0.0412(7) 0.0232(5) 0.0600(9) 0.0019(5) 0.0334(7) 0.0017(5)
C23 0.0302(5) 0.0202(5) 0.0369(7) -0.0061(4) -0.0020(5) 0.0034(4)
C41 0.0277(6) 0.0341(6) 0.0666(10) -0.0201(6) 0.0223(6) -0.0116(5)
B1 0.0176(4) 0.0188(4) 0.0160(4) -0.0006(3) 0.0019(4) -0.0002(3)
C43 0.0525(10) 0.0811(14) 0.0467(10) -0.0097(9) 0.0151(8) 0.0154(9)
N5 0.0593(13) 0.195(3) 0.0861(18) -0.058(2) -0.0043(12) 0.0278(16)
C44 0.0440(10) 0.0952(18) 0.0831(17) -0.0068(14) 0.0118(10) 0.0062(11)

loop_
_atom_type_symbol
_atom_type_description
_atom_type_scat_dispersion_real
_atom_type_scat_dispersion_imag
_atom_type_scat_source
C C 0.0033 0.0016 'International Tables Vol C Tables 4.2.6.8 and 6.1.1.4'
H H 0.0000 0.0000 'International Tables Vol C Tables 4.2.6.8 and 6.1.1.4'
B B 0.0013 0.0007 'International Tables Vol C Tables 4.2.6.8 and 6.1.1.4'
N N 0.0061 0.0033 'International Tables Vol C Tables 4.2.6.8 and 6.1.1.4'
Cl Cl 0.1484 0.1585 'International Tables Vol C Tables 4.2.6.8 and 6.1.1.4'
Cu Cu 0.3201 1.2651 'International Tables Vol C Tables 4.2.6.8 and 6.1.1.4'

loop_
_geom_angle_atom_site_label_1
_geom_angle_atom_site_label_2
_geom_angle_atom_site_label_3
_geom_angle
_geom_angle_site_symmetry_1
_geom_angle_site_symmetry_3
_geom_angle_publ_flag
N2 Cu1 N4 127.52(4) . . ?
N2 Cu1 N1 81.60(4) . . ?
N4 Cu1 N1 82.36(3) . . ?
N2 Cu1 N3 115.65(4) . . ?
N4 Cu1 N3 110.49(4) . . ?
N1 Cu1 N3 80.83(4) . . ?
N2 Cu1 Cl1 98.49(3) . . ?
N4 Cu1 Cl1 97.28(3) . . ?
N1 Cu1 Cl1 179.60(3) . . ?
N3 Cu1 Cl1 99.47(3) . . ?
C13 N1 C1 111.02(8) . . ?
C13 N1 C7 110.39(8) . . ?
C1 N1 C7 111.74(8) . . ?
C13 N1 Cu1 107.72(6) . . ?
C1 N1 Cu1 106.83(6) . . ?
C7 N1 Cu1 108.97(6) . . ?
C12 N4 C8 118.82(10) . . ?
C12 N4 Cu1 126.83(8) . . ?
C8 N4 Cu1 114.34(7) . . ?
C14 N3 C18 119.49(10) . . ?
C14 N3 Cu1 113.56(7) . . ?
C18 N3 Cu1 126.72(9) . . ?
C6 N2 C2 119.05(10) . . ?
C6 N2 Cu1 126.89(8) . . ?
C2 N2 Cu1 114.06(7) . . ?
N2 C2 C3 121.82(10) . . ?
N2 C2 C1 115.38(9) . . ?
C3 C2 C1 122.74(10) . . ?
N4 C8 C9 122.15(10) . . ?
N4 C8 C7 115.99(9) . . ?
C9 C8 C7 121.73(9) . . ?
N1 C1 C2 110.43(8) . . ?
N1 C1 H1A 109.6 . . ?
C2 C1 H1A 109.6 . . ?
N1 C1 H1B 109.6 . . ?
C2 C1 H1B 109.6 . . ?
H1A C1 H1B 108.1 . . ?
N3 C14 C15 121.86(11) . . ?
N3 C14 C13 114.95(9) . . ?
C15 C14 C13 123.10(11) . . ?
N4 C12 C11 122.17(12) . . ?
N4 C12 H12 118.9 . . ?
C11 C12 H12 118.9 . . ?
N1 C7 C8 111.96(8) . . ?
N1 C7 H7A 109.2 . . ?
C8 C7 H7A 109.2 . . ?
N1 C7 H7B 109.2 . . ?
C8 C7 H7B 109.2 . . ?
H7A C7 H7B 107.9 . . ?
N1 C13 C14 109.86(8) . . ?
N1 C13 H13A 109.7 . . ?
C14 C13 H13A 109.7 . . ?
N1 C13 H13B 109.7 . . ?
C14 C13 H13B 109.7 . . ?
H13A C13 H13B 108.2 . . ?
C10 C9 C8 118.88(11) . . ?
C10 C9 H9 120.6 . . ?
C8 C9 H9 120.6 . . ?
C4 C3 C2 118.72(11) . . ?
C4 C3 H3 120.6 . . ?
C2 C3 H3 120.6 . . ?
N3 C18 C17 121.50(13) . . ?
N3 C18 H18 119.2 . . ?
C17 C18 H18 119.2 . . ?
C16 C15 C14 118.46(13) . . ?
C16 C15 H15 120.8 . . ?
C14 C15 H15 120.8 . . ?
C9 C10 C11 119.22(11) . . ?
C9 C10 H10 120.4 . . ?
C11 C10 H10 120.4 . . ?
C5 C4 C3 119.58(11) . . ?
C5 C4 H4 120.2 . . ?
C3 C4 H4 120.2 . . ?
C6 C5 C4 118.66(11) . . ?
C6 C5 H5 120.7 . . ?
C4 C5 H5 120.7 . . ?
C12 C11 C10 118.75(12) . . ?
C12 C11 H11 120.6 . . ?
C10 C11 H11 120.6 . . ?
C16 C17 C18 119.20(13) . . ?
C16 C17 H17 120.4 . . ?
C18 C17 H17 120.4 . . ?
N2 C6 C5 122.16(11) . . ?
N2 C6 H6 118.9 . . ?
C5 C6 H6 118.9 . . ?
C17 C16 C15 119.47(12) . . ?
C17 C16 H16 120.3 . . ?
C15 C16 H16 120.3 . . ?
C42 C37 C38 115.13(10) . . ?
C42 C37 B1 123.23(10) . . ?
C38 C37 B1 121.61(9) . . ?
C30 C25 C26 115.00(9) . . ?
C30 C25 B1 122.81(9) . . ?
C26 C25 B1 121.72(9) . . ?
C22 C21 C20 120.08(11) . . ?
C22 C21 H21 120.0 . . ?
C20 C21 H21 120.0 . . ?
C32 C31 C36 114.68(9) . . ?
C32 C31 B1 120.46(9) . . ?
C36 C31 B1 124.67(9) . . ?
C24 C19 C20 114.83(9) . . ?
C24 C19 B1 124.21(9) . . ?
C20 C19 B1 120.94(8) . . ?
C21 C20 C19 123.07(10) . . ?
C21 C20 H20 118.5 . . ?
C19 C20 H20 118.5 . . ?
C33 C32 C31 123.45(10) . . ?
C33 C32 H32 118.3 . . ?
C31 C32 H32 118.3 . . ?
C34 C35 C36 120.84(10) . . ?
C34 C35 H35 119.6 . . ?
C36 C35 H35 119.6 . . ?
C29 C30 C25 123.00(10) . . ?
C29 C30 H30 118.5 . . ?
C25 C30 H30 118.5 . . ?
C34 C33 C32 120.09(10) . . ?
C34 C33 H33 120.0 . . ?
C32 C33 H33 120.0 . . ?
C33 C34 C35 118.34(10) . . ?
C33 C34 H34 120.8 . . ?
C35 C34 H34 120.8 . . ?
C35 C36 C31 122.59(9) . . ?
C35 C36 H36 118.7 . . ?
C31 C36 H36 118.7 . . ?
C27 C26 C25 122.87(10) . . ?
C27 C26 H26 118.6 . . ?
C25 C26 H26 118.6 . . ?
C23 C24 C19 122.74(11) . . ?
C23 C24 H24 118.6 . . ?
C19 C24 H24 118.6 . . ?
C28 C29 C30 120.05(11) . . ?
C28 C29 H29 120.0 . . ?
C30 C29 H29 120.0 . . ?
C39 C38 C37 122.68(12) . . ?
C39 C38 H38 118.7 . . ?
C37 C38 H38 118.7 . . ?
C29 C28 C27 118.75(10) . . ?
C29 C28 H28 120.6 . . ?
C27 C28 H28 120.6 . . ?
C37 C42 C41 122.56(13) . . ?
C37 C42 H42 118.7 . . ?
C41 C42 H42 118.7 . . ?
C23 C22 C21 119.00(11) . . ?
C23 C22 H22 120.5 . . ?
C21 C22 H22 120.5 . . ?
C28 C27 C26 120.33(11) . . ?
C28 C27 H27 119.8 . . ?
C26 C27 H27 119.8 . . ?
C40 C39 C38 120.17(12) . . ?
C40 C39 H39 119.9 . . ?
C38 C39 H39 119.9 . . ?
C39 C40 C41 118.85(11) . . ?
C39 C40 H40 120.6 . . ?
C41 C40 H40 120.6 . . ?
C22 C23 C24 120.26(11) . . ?
C22 C23 H23 119.9 . . ?
C24 C23 H23 119.9 . . ?
C40 C41 C42 120.55(13) . . ?
C40 C41 H41 119.7 . . ?
C42 C41 H41 119.7 . . ?
C25 B1 C19 109.25(8) . . ?
C25 B1 C37 107.01(8) . . ?
C19 B1 C37 111.00(8) . . ?
C25 B1 C31 108.30(8) . . ?
C19 B1 C31 112.35(8) . . ?
C37 B1 C31 108.76(8) . . ?
N5 C43 C44 179.1(3) . . ?
C43 C44 H44A 109.5 . . ?
C43 C44 H44B 109.5 . . ?
H44A C44 H44B 109.5 . . ?
C43 C44 H44C 109.5 . . ?
H44A C44 H44C 109.5 . . ?
H44B C44 H44C 109.5 . . ?

loop_
_geom_bond_atom_site_label_1
_geom_bond_atom_site_label_2
_geom_bond_distance
_geom_bond_site_symmetry_2
_geom_bond_publ_flag
Cu1 N2 2.0304(10) . ?
Cu1 N4 2.0505(9) . ?
Cu1 N1 2.0555(8) . ?
Cu1 N3 2.0876(9) . ?
Cu1 Cl1 2.2341(3) . ?
N1 C13 1.4845(13) . ?
N1 C1 1.4853(13) . ?
N1 C7 1.4855(13) . ?
N4 C12 1.3441(14) . ?
N4 C8 1.3459(13) . ?
N3 C14 1.3425(15) . ?
N3 C18 1.3426(14) . ?
N2 C6 1.3440(15) . ?
N2 C2 1.3477(14) . ?
C2 C3 1.3877(16) . ?
C2 C1 1.5037(15) . ?
C8 C9 1.3877(15) . ?
C8 C7 1.5042(14) . ?
C1 H1A 0.9700 . ?
C1 H1B 0.9700 . ?
C14 C15 1.3884(15) . ?
C14 C13 1.5045(15) . ?
C12 C11 1.3855(18) . ?
C12 H12 0.9300 . ?
C7 H7A 0.9700 . ?
C7 H7B 0.9700 . ?
C13 H13A 0.9700 . ?
C13 H13B 0.9700 . ?
C9 C10 1.3812(18) . ?
C9 H9 0.9300 . ?
C3 C4 1.3850(17) . ?
C3 H3 0.9300 . ?
C18 C17 1.3841(19) . ?
C18 H18 0.9300 . ?
C15 C16 1.387(2) . ?
C15 H15 0.9300 . ?
C10 C11 1.392(2) . ?
C10 H10 0.9300 . ?
C4 C5 1.3845(19) . ?
C4 H4 0.9300 . ?
C5 C6 1.3843(17) . ?
C5 H5 0.9300 . ?
C11 H11 0.9300 . ?
C17 C16 1.379(3) . ?
C17 H17 0.9300 . ?
C6 H6 0.9300 . ?
C16 H16 0.9300 . ?
C37 C42 1.3948(15) . ?
C37 C38 1.4086(15) . ?
C37 B1 1.6530(15) . ?
C25 C30 1.4036(15) . ?
C25 C26 1.4046(14) . ?
C25 B1 1.6455(15) . ?
C21 C22 1.3915(18) . ?
C21 C20 1.3925(15) . ?
C21 H21 0.9300 . ?
C31 C32 1.4078(14) . ?
C31 C36 1.4089(14) . ?
C31 B1 1.6605(15) . ?
C19 C24 1.4092(14) . ?
C19 C20 1.4104(14) . ?
C19 B1 1.6463(15) . ?
C20 H20 0.9300 . ?
C32 C33 1.3968(15) . ?
C32 H32 0.9300 . ?
C35 C34 1.3922(16) . ?
C35 C36 1.3974(14) . ?
C35 H35 0.9300 . ?
C30 C29 1.3958(15) . ?
C30 H30 0.9300 . ?
C33 C34 1.3902(16) . ?
C33 H33 0.9300 . ?
C34 H34 0.9300 . ?
C36 H36 0.9300 . ?
C26 C27 1.3922(15) . ?
C26 H26 0.9300 . ?
C24 C23 1.4000(16) . ?
C24 H24 0.9300 . ?
C29 C28 1.3884(17) . ?
C29 H29 0.9300 . ?
C38 C39 1.3986(16) . ?
C38 H38 0.9300 . ?
C28 C27 1.3886(18) . ?
C28 H28 0.9300 . ?
C42 C41 1.4003(17) . ?
C42 H42 0.9300 . ?
C22 C23 1.3842(19) . ?
C22 H22 0.9300 . ?
C27 H27 0.9300 . ?
C39 C40 1.380(2) . ?
C39 H39 0.9300 . ?
C40 C41 1.380(2) . ?
C40 H40 0.9300 . ?
C23 H23 0.9300 . ?
C41 H41 0.9300 . ?
C43 N5 1.117(3) . ?
C43 C44 1.437(3) . ?
C44 H44A 0.9600 . ?
C44 H44B 0.9600 . ?
C44 H44C 0.9600 . ?
